data_7212517
loop_
_publ_author_name
'Carrillo, Romen'
'L\'opez-Rodr\'iguez, Mat\'ias'
'Mart\'in, V\'ictor S.'
'Mart\'in, Tom\'as'

_publ_section_title
;
 Crystal structures of self-assembled nanotubes from flexible macrocycles
 by weak interactions
;
_journal_issue 11
_journal_name_full CrystEngComm
_journal_page_first 3676
_journal_paper_doi 10.1039/c001261k
_journal_volume 12
_journal_year 2010
_chemical_formula_sum 'C16 H24 O8'
_chemical_formula_weight 344.35
_chemical_name_systematic
;
?
;
_space_group_IT_number 5
_symmetry_cell_setting monoclinic
_symmetry_space_group_name_Hall 'C 2y'
_symmetry_space_group_name_H-M 'C 1 2 1'
_atom_sites_solution_hydrogens geom
_atom_sites_solution_primary direct
_atom_sites_solution_secondary difmap
_audit_creation_method SHELXL-97
_cell_angle_alpha 90.00
_cell_angle_beta 125.50(13)
_cell_angle_gamma 90.00
_cell_formula_units_Z 2
_cell_length_a 16.546(7)
_cell_length_b 4.490(1)
_cell_length_c 14.124(7)
_cell_measurement_temperature 293(2)
_cell_volume 854.2(15)
_computing_molecular_graphics 'PLATON (Spek, 2003)'
_computing_structure_refinement 'SHELXL-97 (Sheldrick, 1997)'
_computing_structure_solution 'SIR97 (Giacovazzo et atl, 1999)'
_diffrn_ambient_temperature 293(2)
_diffrn_measured_fraction_theta_full 0.961
_diffrn_measured_fraction_theta_max 0.961
_diffrn_measurement_device_type 'Enraf-Nonius KappaCCD diffractometer'
_diffrn_radiation_monochromator graphite
_diffrn_radiation_source 'fine-focus sealed tube'
_diffrn_radiation_type MoK\a
_diffrn_radiation_wavelength 0.71073
_diffrn_reflns_av_R_equivalents 0.0000
_diffrn_reflns_av_sigmaI/netI 0.0304
_diffrn_reflns_limit_h_max 21
_diffrn_reflns_limit_h_min 0
_diffrn_reflns_limit_k_max 5
_diffrn_reflns_limit_k_min 0
_diffrn_reflns_limit_l_max 15
_diffrn_reflns_limit_l_min -18
_diffrn_reflns_number 1113
_diffrn_reflns_theta_full 27.94
_diffrn_reflns_theta_max 27.94
_diffrn_reflns_theta_min 1.77
_exptl_absorpt_coefficient_mu 0.107
_exptl_absorpt_correction_type none
_exptl_crystal_colour colourless
_exptl_crystal_density_diffrn 1.339
_exptl_crystal_density_method 'not measured'
_exptl_crystal_description 'irregular shaped'
_exptl_crystal_F_000 368
_exptl_crystal_size_max 0.40
_exptl_crystal_size_mid 0.35
_exptl_crystal_size_min 0.30
_refine_diff_density_max 0.387
_refine_diff_density_min -0.383
_refine_diff_density_rms 0.110
_refine_ls_abs_structure_details 'Flack H D (1983), Acta Cryst. A39, 876-881'
_refine_ls_abs_structure_Flack 0(10)
_refine_ls_extinction_coef 0.30(4)
_refine_ls_extinction_expression Fc^*^=kFc[1+0.001xFc^2^\l^3^/sin(2\q)]^-1/4^
_refine_ls_extinction_method SHELXL
_refine_ls_goodness_of_fit_ref 1.261
_refine_ls_hydrogen_treatment mixed
_refine_ls_matrix_type full
_refine_ls_number_parameters 110
_refine_ls_number_reflns 1113
_refine_ls_number_restraints 1
_refine_ls_restrained_S_all 1.260
_refine_ls_R_factor_all 0.0687
_refine_ls_R_factor_gt 0.0640
_refine_ls_shift/su_max 0.003
_refine_ls_shift/su_mean 0.001
_refine_ls_structure_factor_coef Fsqd
_refine_ls_weighting_details 'calc w=1/[\s^2^(Fo^2^)+(0.1060P)^2^+0.0205P] where P=(Fo^2^+2Fc^2^)/3'
_refine_ls_weighting_scheme calc
_refine_ls_wR_factor_gt 0.1629
_refine_ls_wR_factor_ref 0.1672
_reflns_number_gt 1020
_reflns_number_total 1113
_reflns_threshold_expression >4sigma(I)
_cod_data_source_file c001261k.txt
_cod_data_source_block DIMER-4
_cod_original_cell_volume 854(6)
_cod_original_sg_symbol_H-M C2
_cod_database_code 7212517

loop_
_symmetry_equiv_pos_as_xyz
'x, y, z'
'-x, y, -z'
'x+1/2, y+1/2, z'
'-x+1/2, y+1/2, -z'

loop_
_atom_site_label
_atom_site_type_symbol
_atom_site_fract_x
_atom_site_fract_y
_atom_site_fract_z
_atom_site_U_iso_or_equiv
_atom_site_adp_type
_atom_site_occupancy
_atom_site_symmetry_multiplicity
_atom_site_calc_flag
_atom_site_refinement_flags
O1 O 1.06502(14) 0.3846(6) 0.76216(15) 0.0504(7) Uani 1 1 d .
O2 O 0.87762(12) 0.4382(5) 0.81953(14) 0.0384(6) Uani 1 1 d .
O3 O 0.75179(17) 0.1095(7) 0.72155(19) 0.0632(8) Uani 1 1 d .
O4 O 0.83819(13) 0.5276(6) 0.97931(14) 0.0433(6) Uani 1 1 d .
C1 C 1.02318(17) 0.4532(7) 0.8238(2) 0.0368(7) Uani 1 1 d .
H1 H 1.0239 0.6698 0.8329 0.044 Uiso 1 1 calc R
C2 C 0.91533(17) 0.3440(7) 0.75374(19) 0.0358(7) Uani 1 1 d .
H2 H 0.9140 0.1261 0.7489 0.043 Uiso 1 1 calc R
C3 C 0.8546(2) 0.4751(8) 0.6318(2) 0.0441(8) Uani 1 1 d .
H3A H 0.8458 0.6872 0.6359 0.053 Uiso 1 1 calc R
H3B H 0.7895 0.3830 0.5862 0.053 Uiso 1 1 calc R
C4 C 0.9071(2) 0.4223(12) 0.5731(2) 0.0574(10) Uani 1 1 d .
H4A H 0.9059 0.2116 0.5571 0.069 Uiso 1 1 calc R
H4B H 0.8726 0.5286 0.4997 0.069 Uiso 1 1 calc R
C5 C 1.0139(2) 0.5295(14) 0.6512(3) 0.0654(12) Uani 1 1 d .
H5A H 1.0474 0.4871 0.6148 0.079 Uiso 1 1 calc R
H5B H 1.0149 0.7432 0.6617 0.079 Uiso 1 1 calc R
C6 C 0.79578(19) 0.2963(8) 0.7956(2) 0.0423(7) Uani 1 1 d .
C7 C 0.76315(18) 0.4024(10) 0.8705(2) 0.0477(8) Uani 1 1 d .
H7A H 0.7112 0.5499 0.8268 0.057 Uiso 1 1 calc R
H7B H 0.7342 0.2349 0.8843 0.057 Uiso 1 1 calc R
C8 C 0.91013(19) 0.3125(7) 1.0570(2) 0.0389(7) Uani 1 1 d .
H8A H 0.9492 0.2495 1.0295 0.047 Uiso 1 1 calc R
H8B H 0.8772 0.1390 1.0609 0.047 Uiso 1 1 calc R

loop_
_atom_site_aniso_label
_atom_site_aniso_U_11
_atom_site_aniso_U_22
_atom_site_aniso_U_33
_atom_site_aniso_U_23
_atom_site_aniso_U_13
_atom_site_aniso_U_12
O1 0.0314(10) 0.0873(19) 0.0320(10) 0.0111(12) 0.0180(8) 0.0092(12)
O2 0.0274(9) 0.0519(12) 0.0326(9) -0.0092(9) 0.0155(7) -0.0033(9)
O3 0.0449(12) 0.092(2) 0.0509(12) -0.0287(14) 0.0270(10) -0.0304(14)
O4 0.0301(10) 0.0592(13) 0.0288(9) -0.0052(9) 0.0104(8) 0.0076(9)
C1 0.0259(11) 0.0489(16) 0.0282(11) 0.0027(12) 0.0114(9) 0.0011(12)
C2 0.0268(11) 0.0476(16) 0.0276(12) -0.0046(11) 0.0127(10) 0.0015(11)
C3 0.0278(12) 0.062(2) 0.0283(11) 0.0006(13) 0.0079(10) 0.0023(12)
C4 0.0433(15) 0.090(3) 0.0307(12) 0.0097(17) 0.0167(12) 0.013(2)
C5 0.0398(15) 0.118(4) 0.0361(15) 0.022(2) 0.0205(13) 0.003(2)
C6 0.0232(11) 0.0651(19) 0.0288(12) -0.0036(13) 0.0095(10) -0.0010(13)
C7 0.0227(12) 0.080(2) 0.0298(12) -0.0070(15) 0.0090(10) 0.0011(15)
C8 0.0284(12) 0.0499(16) 0.0313(12) -0.0014(12) 0.0133(10) 0.0015(12)

loop_
_atom_type_symbol
_atom_type_description
_atom_type_scat_dispersion_real
_atom_type_scat_dispersion_imag
_atom_type_scat_source
C C 0.0033 0.0000 'International Tables Vol C Tables 4.2.6.8 and 6.1.1.4'
H H 0.0000 0.0000 'International Tables Vol C Tables 4.2.6.8 and 6.1.1.4'
O O 0.0106 0.0000 'International Tables Vol C Tables 4.2.6.8 and 6.1.1.4'

loop_
_geom_angle_atom_site_label_1
_geom_angle_atom_site_label_2
_geom_angle_atom_site_label_3
_geom_angle
_geom_angle_site_symmetry_1
_geom_angle_site_symmetry_3
C1 O1 C5 112.4(4) . .
C6 O2 C2 116.4(3) . .
C7 O4 C8 112.3(3) . .
O1 C1 C8 106.9(4) . 2_757
O1 C1 C2 109.4(4) . .
C8 C1 C2 114.0(3) 2_757 .
O1 C1 H1 108.8 . .
C8 C1 H1 108.8 2_757 .
C2 C1 H1 108.8 . .
O2 C2 C3 111.4(4) . .
O2 C2 C1 105.4(4) . .
C3 C2 C1 111.3(3) . .
O2 C2 H2 109.5 . .
C3 C2 H2 109.5 . .
C1 C2 H2 109.5 . .
C2 C3 C4 110.1(4) . .
C2 C3 H3A 109.6 . .
C4 C3 H3A 109.6 . .
C2 C3 H3B 109.6 . .
C4 C3 H3B 109.6 . .
H3A C3 H3B 108.1 . .
C5 C4 C3 110.1(5) . .
C5 C4 H4A 109.6 . .
C3 C4 H4A 109.6 . .
C5 C4 H4B 109.6 . .
C3 C4 H4B 109.6 . .
H4A C4 H4B 108.1 . .
O1 C5 C4 110.5(4) . .
O1 C5 H5A 109.6 . .
C4 C5 H5A 109.6 . .
O1 C5 H5B 109.6 . .
C4 C5 H5B 109.6 . .
H5A C5 H5B 108.1 . .
O3 C6 O2 124.1(3) . .
O3 C6 C7 123.0(4) . .
O2 C6 C7 112.9(3) . .
O4 C7 C6 116.0(4) . .
O4 C7 H7A 108.3 . .
C6 C7 H7A 108.3 . .
O4 C7 H7B 108.3 . .
C6 C7 H7B 108.3 . .
H7A C7 H7B 107.4 . .
O4 C8 C1 108.4(3) . 2_757
O4 C8 H8A 110.0 . .
C1 C8 H8A 110.0 2_757 .
O4 C8 H8B 110.0 . .
C1 C8 H8B 110.0 2_757 .
H8A C8 H8B 108.4 . .

loop_
_geom_bond_atom_site_label_1
_geom_bond_atom_site_label_2
_geom_bond_distance
_geom_bond_site_symmetry_2
O1 C1 1.425(6) .
O1 C5 1.433(7) .
O2 C6 1.350(6) .
O2 C2 1.451(6) .
O3 C6 1.201(5) .
O4 C7 1.416(6) .
O4 C8 1.427(5) .
C1 C8 1.515(7) 2_757
C1 C2 1.534(7) .
C1 H1 0.9800 .
C2 C3 1.520(8) .
C2 H2 0.9800 .
C3 C4 1.529(7) .
C3 H3A 0.9700 .
C3 H3B 0.9700 .
C4 C5 1.518(8) .
C4 H4A 0.9700 .
C4 H4B 0.9700 .
C5 H5A 0.9700 .
C5 H5B 0.9700 .
C6 C7 1.517(7) .
C7 H7A 0.9700 .
C7 H7B 0.9700 .
C8 C1 1.515(7) 2_757
C8 H8A 0.9700 .
C8 H8B 0.9700 .

loop_
_geom_torsion_atom_site_label_1
_geom_torsion_atom_site_label_2
_geom_torsion_atom_site_label_3
_geom_torsion_atom_site_label_4
_geom_torsion
_geom_torsion_site_symmetry_1
_geom_torsion_site_symmetry_4
C5 O1 C1 C8 -174.4(3) . 2_757
C5 O1 C1 C2 61.6(4) . .
C6 O2 C2 C3 78.2(4) . .
C6 O2 C2 C1 -161.0(2) . .
O1 C1 C2 O2 -176.8(2) . .
C8 C1 C2 O2 63.5(4) 2_757 .
O1 C1 C2 C3 -55.9(4) . .
C8 C1 C2 C3 -175.5(3) 2_757 .
O2 C2 C3 C4 169.2(3) . .
C1 C2 C3 C4 51.8(4) . .
C2 C3 C4 C5 -51.9(5) . .
C1 O1 C5 C4 -63.0(5) . .
C3 C4 C5 O1 56.7(6) . .
C2 O2 C6 O3 -2.9(4) . .
C2 O2 C6 C7 178.4(2) . .
C8 O4 C7 C6 -67.4(4) . .
O3 C6 C7 O4 156.2(3) . .
O2 C6 C7 O4 -25.1(5) . .
C7 O4 C8 C1 -170.7(2) . 2_757
